data_4335159
loop_
_publ_author_name
'Maria V. Ivanova'
'Tobias K\"ochner'
'H\'el\`ene P. A. Mercier'
'Gary J. Schrobilgen'

_publ_section_title
;
 Synthesis and Lewis Acid Properties of (ReO3F)\\infty and the X-ray
 Crystal Structures of (HF)2ReO3F.HF and
 [N(CH3)4]2-[{ReO3(\m-F)}3(\m3-O)].CH3CN
;
_journal_name_full 'Inorganic Chemistry'
_journal_page_first 6806
_journal_page_last 6819
_journal_paper_doi 10.1021/ic302221y
_journal_volume 52
_journal_year 2013
_chemical_formula_sum 'C10 H27 F3 N3 O10 Re3'
_chemical_formula_weight 964.95
_chemical_name_systematic
; 
 ? 
;
_space_group_IT_number 14
_symmetry_cell_setting monoclinic
_symmetry_space_group_name_Hall '-P 2ybc'
_symmetry_space_group_name_H-M 'P 1 21/c 1'
_atom_sites_solution_hydrogens geom
_atom_sites_solution_primary direct
_atom_sites_solution_secondary difmap
_audit_creation_method SHELXL-97
_cell_angle_alpha 90.00
_cell_angle_beta 124.301(2)
_cell_angle_gamma 90.00
_cell_formula_units_Z 4
_cell_length_a 9.1792(5)
_cell_length_b 20.3457(12)
_cell_length_c 14.3432(6)
_cell_measurement_temperature 293(2)
_cell_volume 2212.8(2)
_computing_structure_refinement 'SHELXL-97 (Sheldrick, 2008)'
_computing_structure_solution 'SHELXS-97 (Sheldrick, 2008)'
_diffrn_ambient_temperature 293(2)
_diffrn_measured_fraction_theta_full 0.993
_diffrn_measured_fraction_theta_max 0.994
_diffrn_radiation_monochromator graphite
_diffrn_radiation_source 'fine-focus sealed tube'
_diffrn_radiation_type MoK\a
_diffrn_radiation_wavelength 0.71073
_diffrn_reflns_av_R_equivalents 0.0688
_diffrn_reflns_av_sigmaI/netI 0.0573
_diffrn_reflns_limit_h_max 13
_diffrn_reflns_limit_h_min -13
_diffrn_reflns_limit_k_max 30
_diffrn_reflns_limit_k_min -30
_diffrn_reflns_limit_l_max 21
_diffrn_reflns_limit_l_min -16
_diffrn_reflns_number 37716
_diffrn_reflns_theta_full 32.50
_diffrn_reflns_theta_max 32.50
_diffrn_reflns_theta_min 1.99
_exptl_absorpt_coefficient_mu 16.444
_exptl_crystal_density_diffrn 2.896
_exptl_crystal_F_000 1760
_refine_diff_density_max 7.281
_refine_diff_density_min -3.100
_refine_diff_density_rms 0.323
_refine_ls_extinction_method none
_refine_ls_goodness_of_fit_ref 1.062
_refine_ls_hydrogen_treatment mixed
_refine_ls_matrix_type full
_refine_ls_number_parameters 257
_refine_ls_number_reflns 7951
_refine_ls_number_restraints 0
_refine_ls_restrained_S_all 1.062
_refine_ls_R_factor_all 0.0514
_refine_ls_R_factor_gt 0.0373
_refine_ls_shift/su_max 0.003
_refine_ls_shift/su_mean 0.000
_refine_ls_structure_factor_coef Fsqd
_refine_ls_weighting_details 'calc w=1/[\s^2^(Fo^2^)+(0.0307P)^2^+0.0000P] where P=(Fo^2^+2Fc^2^)/3'
_refine_ls_weighting_scheme calc
_refine_ls_wR_factor_gt 0.0744
_refine_ls_wR_factor_ref 0.0785
_reflns_number_gt 6490
_reflns_number_total 7951
_reflns_threshold_expression >2sigma(I)
_cod_data_source_file ic302221y_si_002_4.cif
_cod_data_source_block new
_cod_database_code 4335159

loop_
_symmetry_equiv_pos_as_xyz
'x, y, z'
'-x, y+1/2, -z+1/2'
'-x, -y, -z'
'x, -y-1/2, z-1/2'

loop_
_atom_site_label
_atom_site_type_symbol
_atom_site_fract_x
_atom_site_fract_y
_atom_site_fract_z
_atom_site_U_iso_or_equiv
_atom_site_adp_type
_atom_site_occupancy
_atom_site_symmetry_multiplicity
_atom_site_calc_flag
_atom_site_refinement_flags
Re2 Re 0.31185(3) 0.059012(11) 1.168013(15) 0.01059(5) Uani 1 1 d .
Re1 Re 0.67216(3) 0.145547(11) 1.370430(16) 0.01158(5) Uani 1 1 d .
Re3 Re 0.28170(3) 0.222981(11) 1.196468(17) 0.01406(6) Uani 1 1 d .
F3 F 0.4940(4) 0.06802(16) 1.3490(2) 0.0144(7) Uani 1 1 d .
F2 F 0.1856(4) 0.13014(17) 1.2109(2) 0.0155(7) Uani 1 1 d .
F1 F 0.4714(4) 0.19873(16) 1.3707(2) 0.0152(7) Uani 1 1 d .
O10 O 0.4444(5) 0.14785(18) 1.2077(3) 0.0127(8) Uani 1 1 d .
O9 O 0.7530(5) 0.2181(2) 1.3564(3) 0.0170(8) Uani 1 1 d .
O8 O 0.1620(5) 0.0775(2) 1.0293(3) 0.0206(9) Uani 1 1 d .
O7 O 0.4692(5) 0.0164(2) 1.1650(3) 0.0197(9) Uani 1 1 d .
O6 O 0.4184(5) 0.2847(2) 1.2111(3) 0.0208(9) Uani 1 1 d .
O5 O 0.7656(6) 0.1371(2) 1.5116(3) 0.0230(10) Uani 1 1 d .
O4 O 0.7780(5) 0.0881(2) 1.3419(3) 0.0183(9) Uani 1 1 d .
O3 O 0.2110(5) 0.0006(2) 1.1996(3) 0.0194(9) Uani 1 1 d .
O2 O 0.1356(5) 0.2170(2) 1.0544(3) 0.0212(9) Uani 1 1 d .
N1 N 0.6855(6) 0.1282(2) 1.0293(3) 0.0132(9) Uani 1 1 d .
O1 O 0.1674(6) 0.2548(2) 1.2435(4) 0.0268(10) Uiso 1 1 d .
C2 C 0.7614(7) 0.0673(3) 1.0984(4) 0.0174(12) Uani 1 1 d .
H2A H 0.8878 0.0699 1.1427 0.026 Uiso 1 1 calc R
H2B H 0.7234 0.0298 1.0495 0.026 Uiso 1 1 calc R
H2C H 0.7220 0.0631 1.1475 0.026 Uiso 1 1 calc R
C1 C 0.7443(8) 0.1339(3) 0.9513(5) 0.0182(12) Uani 1 1 d .
H1A H 0.8706 0.1370 0.9947 0.027 Uiso 1 1 calc R
H1B H 0.6936 0.1726 0.9056 0.027 Uiso 1 1 calc R
H1C H 0.7067 0.0958 0.9036 0.027 Uiso 1 1 calc R
N3 N 0.2573(6) 0.4128(2) 1.0050(3) 0.0128(9) Uani 1 1 d .
N2 N 0.1135(7) 0.0665(3) 0.7644(4) 0.0209(11) Uani 1 1 d .
C10 C 0.1839(8) 0.3495(3) 0.9433(5) 0.0157(11) Uani 1 1 d .
H10A H 0.2187 0.3433 0.8921 0.024 Uiso 1 1 calc R
H10B H 0.0576 0.3505 0.9017 0.024 Uiso 1 1 calc R
H10C H 0.2283 0.3139 0.9964 0.024 Uiso 1 1 calc R
C9 C 0.4537(7) 0.4099(3) 1.0701(4) 0.0173(11) Uani 1 1 d .
H9A H 0.5024 0.4505 1.1101 0.026 Uiso 1 1 calc R
H9B H 0.4886 0.4033 1.0191 0.026 Uiso 1 1 calc R
H9C H 0.4962 0.3742 1.1229 0.026 Uiso 1 1 calc R
C8 C 0.1894(8) 0.4685(3) 0.9230(5) 0.0202(12) Uani 1 1 d .
H8A H 0.2374 0.5091 0.9632 0.030 Uiso 1 1 calc R
H8B H 0.0630 0.4699 0.8815 0.030 Uiso 1 1 calc R
H8C H 0.2240 0.4624 0.8717 0.030 Uiso 1 1 calc R
C7 C 0.2056(7) 0.4237(3) 1.0861(4) 0.0164(11) Uani 1 1 d .
H7A H 0.2542 0.4645 1.1251 0.025 Uiso 1 1 calc R
H7B H 0.2501 0.3883 1.1397 0.025 Uiso 1 1 calc R
H7C H 0.0794 0.4251 1.0453 0.025 Uiso 1 1 calc R
C6 C 0.0303(8) 0.1038(3) 0.7737(4) 0.0170(12) Uani 1 1 d .
C5 C -0.0754(8) 0.1503(3) 0.7849(5) 0.0186(12) Uani 1 1 d .
H5C H -0.0493 0.1478 0.8597 0.028 Uiso 1 1 calc R
H5A H -0.1978 0.1406 0.7308 0.028 Uiso 1 1 calc R
H5B H -0.0501 0.1938 0.7716 0.028 Uiso 1 1 calc R
C4 C 0.7427(9) 0.1871(3) 1.1036(5) 0.0251(14) Uani 1 1 d .
H4A H 0.8689 0.1903 1.1477 0.038 Uiso 1 1 calc R
H4B H 0.7037 0.1832 1.1530 0.038 Uiso 1 1 calc R
H4C H 0.6922 0.2258 1.0580 0.038 Uiso 1 1 calc R
C3 C 0.4882(8) 0.1240(3) 0.9603(5) 0.0232(13) Uani 1 1 d .
H3A H 0.4491 0.1197 1.0095 0.035 Uiso 1 1 calc R
H3B H 0.4504 0.0864 0.9115 0.035 Uiso 1 1 calc R
H3C H 0.4388 0.1631 0.9156 0.035 Uiso 1 1 calc R

loop_
_atom_site_aniso_label
_atom_site_aniso_U_11
_atom_site_aniso_U_22
_atom_site_aniso_U_33
_atom_site_aniso_U_23
_atom_site_aniso_U_13
_atom_site_aniso_U_12
Re2 0.01238(10) 0.01005(11) 0.00989(9) -0.00128(7) 0.00662(8) -0.00118(7)
Re1 0.01050(10) 0.01215(11) 0.01031(9) -0.00119(7) 0.00479(8) 0.00032(7)
Re3 0.01355(10) 0.01018(11) 0.01363(10) 0.00137(7) 0.00474(8) 0.00040(8)
F3 0.0184(16) 0.0119(17) 0.0134(14) 0.0019(11) 0.0093(13) -0.0018(13)
F2 0.0149(15) 0.0165(18) 0.0158(14) -0.0016(12) 0.0092(13) -0.0002(13)
F1 0.0193(16) 0.0138(18) 0.0129(14) 0.0002(11) 0.0094(13) 0.0017(13)
O10 0.0156(19) 0.012(2) 0.0122(16) 0.0002(13) 0.0089(15) -0.0017(15)
O9 0.0148(19) 0.012(2) 0.0205(19) -0.0023(15) 0.0074(16) -0.0040(15)
O8 0.021(2) 0.024(2) 0.0158(18) -0.0036(16) 0.0093(17) -0.0023(18)
O7 0.021(2) 0.016(2) 0.024(2) -0.0104(16) 0.0141(17) -0.0036(17)
O6 0.019(2) 0.014(2) 0.0197(19) 0.0045(16) 0.0047(17) -0.0010(17)
O5 0.023(2) 0.023(3) 0.0118(18) 0.0009(16) 0.0030(17) 0.0015(18)
O4 0.0157(19) 0.014(2) 0.027(2) -0.0039(16) 0.0130(17) -0.0003(16)
O3 0.023(2) 0.016(2) 0.0210(19) -0.0040(15) 0.0134(17) -0.0070(17)
O2 0.020(2) 0.019(2) 0.0126(18) 0.0028(15) 0.0018(16) -0.0035(17)
N1 0.011(2) 0.017(3) 0.0103(19) -0.0009(16) 0.0053(17) -0.0037(18)
C2 0.016(3) 0.016(3) 0.018(2) 0.007(2) 0.008(2) -0.001(2)
C1 0.019(3) 0.020(3) 0.019(3) 0.006(2) 0.013(2) 0.004(2)
N3 0.014(2) 0.013(2) 0.0116(19) -0.0006(16) 0.0072(17) -0.0030(17)
N2 0.022(3) 0.024(3) 0.019(2) 0.000(2) 0.013(2) -0.004(2)
C10 0.018(3) 0.012(3) 0.020(3) -0.0023(19) 0.012(2) -0.003(2)
C9 0.013(3) 0.019(3) 0.018(2) 0.001(2) 0.008(2) 0.000(2)
C8 0.022(3) 0.017(3) 0.020(3) 0.006(2) 0.011(2) -0.001(2)
C7 0.017(3) 0.022(3) 0.013(2) 0.001(2) 0.010(2) 0.003(2)
C6 0.017(3) 0.020(3) 0.011(2) -0.001(2) 0.006(2) -0.006(2)
C5 0.021(3) 0.019(3) 0.016(2) 0.001(2) 0.010(2) 0.002(2)
C4 0.038(4) 0.014(3) 0.020(3) -0.008(2) 0.014(3) -0.004(3)
C3 0.017(3) 0.026(4) 0.022(3) 0.003(2) 0.008(2) -0.001(2)

loop_
_atom_type_symbol
_atom_type_description
_atom_type_scat_dispersion_real
_atom_type_scat_dispersion_imag
_atom_type_scat_source
C C 0.0033 0.0016 'International Tables Vol C Tables 4.2.6.8 and 6.1.1.4'
H H 0.0000 0.0000 'International Tables Vol C Tables 4.2.6.8 and 6.1.1.4'
N N 0.0061 0.0033 'International Tables Vol C Tables 4.2.6.8 and 6.1.1.4'
O O 0.0106 0.0060 'International Tables Vol C Tables 4.2.6.8 and 6.1.1.4'
F F 0.0171 0.0103 'International Tables Vol C Tables 4.2.6.8 and 6.1.1.4'
Re Re -1.0185 7.2310 'International Tables Vol C Tables 4.2.6.8 and 6.1.1.4'

loop_
_geom_angle_atom_site_label_1
_geom_angle_atom_site_label_2
_geom_angle_atom_site_label_3
_geom_angle
O7 Re2 O8 102.7(2)
O7 Re2 O3 104.2(2)
O8 Re2 O3 105.11(19)
O7 Re2 O10 94.34(18)
O8 Re2 O10 95.20(18)
O3 Re2 O10 148.42(17)
O7 Re2 F2 161.84(16)
O8 Re2 F2 88.56(17)
O3 Re2 F2 86.14(17)
O10 Re2 F2 70.22(14)
O7 Re2 F3 88.88(15)
O8 Re2 F3 162.10(18)
O3 Re2 F3 84.78(15)
O10 Re2 F3 70.06(13)
F2 Re2 F3 77.08(12)
O5 Re1 O4 104.0(2)
O5 Re1 O9 105.4(2)
O4 Re1 O9 102.6(2)
O5 Re1 O10 148.20(19)
O4 Re1 O10 95.40(17)
O9 Re1 O10 94.43(16)
O5 Re1 F1 84.61(17)
O4 Re1 F1 162.22(16)
O9 Re1 F1 89.73(17)
O10 Re1 F1 70.62(13)
O5 Re1 F3 85.93(17)
O4 Re1 F3 87.34(17)
O9 Re1 F3 162.33(15)
O10 Re1 F3 69.86(13)
F1 Re1 F3 77.66(13)
O1 Re3 O2 105.2(2)
O1 Re3 O6 104.6(2)
O2 Re3 O6 103.3(2)
O1 Re3 O10 147.49(19)
O2 Re3 O10 95.04(19)
O6 Re3 O10 94.93(18)
O1 Re3 F2 85.17(19)
O2 Re3 F2 87.89(17)
O6 Re3 F2 162.36(16)
O10 Re3 F2 70.19(14)
O1 Re3 F1 84.28(17)
O2 Re3 F1 162.45(17)
O6 Re3 F1 88.18(15)
O10 Re3 F1 70.44(13)
F2 Re3 F1 78.08(12)
Re2 F3 Re1 104.09(12)
Re3 F2 Re2 104.38(14)
Re1 F1 Re3 104.37(13)
Re2 O10 Re3 109.60(18)
Re2 O10 Re1 110.64(16)
Re3 O10 Re1 109.13(16)
C4 N1 C2 110.4(4)
C4 N1 C1 110.0(5)
C2 N1 C1 109.3(5)
C4 N1 C3 109.1(5)
C2 N1 C3 109.2(5)
C1 N1 C3 108.8(4)
C10 N3 C9 108.7(4)
C10 N3 C8 109.9(4)
C9 N3 C8 110.0(4)
C10 N3 C7 110.7(4)
C9 N3 C7 108.6(4)
C8 N3 C7 108.9(5)
N2 C6 C5 179.6(7)

loop_
_geom_bond_atom_site_label_1
_geom_bond_atom_site_label_2
_geom_bond_distance
Re2 O7 1.706(4)
Re2 O8 1.705(4)
Re2 O3 1.716(4)
Re2 O10 2.071(4)
Re2 F2 2.149(3)
Re2 F3 2.163(3)
Re1 O5 1.705(4)
Re1 O4 1.711(4)
Re1 O9 1.713(4)
Re1 O10 2.079(4)
Re1 F1 2.139(3)
Re1 F3 2.166(3)
Re3 O1 1.665(5)
Re3 O2 1.698(4)
Re3 O6 1.704(4)
Re3 O10 2.078(4)
Re3 F2 2.144(3)
Re3 F1 2.149(3)
N1 C4 1.489(7)
N1 C2 1.491(7)
N1 C1 1.496(7)
N1 C3 1.498(7)
N3 C10 1.490(7)
N3 C9 1.492(7)
N3 C8 1.494(7)
N3 C7 1.499(7)
N2 C6 1.135(8)
C6 C5 1.427(8)
